data_7242098
loop_
_publ_author_name
'Liu, Guocheng'
'Zhao, Jing'
'Liang, Shuang'
'Li, Yan'
'Chang, Zhihan'
'Wang, Xiuli'
'Chen, Baokuan'

_publ_section_title
;
 Ten polytorsional-amide-induced helical-based coordination polymers with
 difunctional electrochemical activities
;
_journal_issue 5
_journal_name_full CrystEngComm
_journal_page_first 1263
_journal_page_last 1271
_journal_paper_doi 10.1039/D0CE01754J
_journal_volume 23
_journal_year 2021
_chemical_formula_sum 'C68 H56 N8 Ni2 O13'
_chemical_formula_weight 1310.63
_space_group_IT_number 15
_space_group_name_Hall '-C 2yc'
_space_group_name_H-M_alt 'C 1 2/c 1'
_symmetry_cell_setting monoclinic
_symmetry_space_group_name_H-M 'C 1 2/c 1'
_atom_sites_solution_hydrogens geom
_atom_sites_solution_primary direct
_atom_sites_solution_secondary difmap
_audit_creation_method SHELXL-97
_audit_update_record
;
2020-12-01 deposited with the CCDC.	2021-01-07 downloaded from the CCDC.
;
_cell_angle_alpha 90.00
_cell_angle_beta 121.298(5)
_cell_angle_gamma 90.00
_cell_formula_units_Z 4
_cell_length_a 27.980(4)
_cell_length_b 9.5268(11)
_cell_length_c 26.150(3)
_cell_measurement_reflns_used 2521
_cell_measurement_temperature 296(2)
_cell_measurement_theta_max 26.74
_cell_measurement_theta_min 1.73
_cell_volume 5956.2(13)
_computing_structure_refinement 'SHELXL-97 (Sheldrick, 1997)'
_computing_structure_solution 'SHELXS-97 (Sheldrick, 1990)'
_diffrn_ambient_temperature 296(2)
_diffrn_measured_fraction_theta_full 0.994
_diffrn_measured_fraction_theta_max 0.994
_diffrn_measurement_device_type 'Bruker P4'
_diffrn_measurement_method '\w scans'
_diffrn_radiation_monochromator graphite
_diffrn_radiation_source 'fine-focus sealed tube'
_diffrn_radiation_type MoK\a
_diffrn_radiation_wavelength 0.71073
_diffrn_reflns_av_R_equivalents 0.0517
_diffrn_reflns_av_sigmaI/netI 0.0587
_diffrn_reflns_limit_h_max 35
_diffrn_reflns_limit_h_min -23
_diffrn_reflns_limit_k_max 11
_diffrn_reflns_limit_k_min -12
_diffrn_reflns_limit_l_max 28
_diffrn_reflns_limit_l_min -33
_diffrn_reflns_number 19095
_diffrn_reflns_theta_full 26.74
_diffrn_reflns_theta_max 26.74
_diffrn_reflns_theta_min 1.73
_exptl_absorpt_coefficient_mu 0.708
_exptl_absorpt_correction_T_max 0.9262
_exptl_absorpt_correction_T_min 0.9013
_exptl_crystal_colour Green
_exptl_crystal_density_diffrn 1.462
_exptl_crystal_density_method 'not measured'
_exptl_crystal_description BLOCK
_exptl_crystal_F_000 2720
_exptl_crystal_size_max 0.15
_exptl_crystal_size_mid 0.13
_exptl_crystal_size_min 0.11
_refine_diff_density_max 0.342
_refine_diff_density_min -0.300
_refine_diff_density_rms 0.056
_refine_ls_extinction_method none
_refine_ls_goodness_of_fit_ref 1.004
_refine_ls_hydrogen_treatment mixed
_refine_ls_matrix_type full
_refine_ls_number_parameters 411
_refine_ls_number_reflns 6291
_refine_ls_number_restraints 0
_refine_ls_restrained_S_all 1.004
_refine_ls_R_factor_all 0.0794
_refine_ls_R_factor_gt 0.0433
_refine_ls_shift/su_max 0.000
_refine_ls_shift/su_mean 0.000
_refine_ls_structure_factor_coef Fsqd
_refine_ls_weighting_details 'calc w=1/[\s^2^(Fo^2^)+(0.0535P)^2^+0.1263P] where P=(Fo^2^+2Fc^2^)/3'
_refine_ls_weighting_scheme calc
_refine_ls_wR_factor_gt 0.0978
_refine_ls_wR_factor_ref 0.1129
_reflns_number_gt 4188
_reflns_number_total 6291
_reflns_threshold_expression >2sigma(I)
_cod_data_source_file d0ce01754j2.cif
_cod_data_source_block 1_CCDC1
_cod_depositor_comments
;
The following automatic conversions were performed:

data item '_symmetry_cell_setting' value 'Monoclinic' was changed to
'monoclinic' in accordance with the
/home/data/users/saulius/crontab/automatic-downloads/rss-feeds/RSC/lib/dictionaries/cif_core.dic
dictionary named 'cif_core.dic' version 2.4.2 last updated on
2011-04-26.

Automatic conversion script
Id: cif_fix_values 7556 2019-12-06 15:28:31Z antanas 

 Adding full bibliography for 7242094--7242103.cif.
;
_cod_original_cell_volume 5956.1(13)
_cod_original_sg_symbol_H-M 'C2/c  '
_cod_database_code 7242098

loop_
_symmetry_equiv_pos_as_xyz
'x, y, z'
'-x, y, -z+1/2'
'x+1/2, y+1/2, z'
'-x+1/2, y+1/2, -z+1/2'
'-x, -y, -z'
'x, -y, z-1/2'
'-x+1/2, -y+1/2, -z'
'x+1/2, -y+1/2, z-1/2'

loop_
_atom_site_label
_atom_site_type_symbol
_atom_site_fract_x
_atom_site_fract_y
_atom_site_fract_z
_atom_site_U_iso_or_equiv
_atom_site_adp_type
_atom_site_occupancy
_atom_site_symmetry_multiplicity
_atom_site_calc_flag
_atom_site_refinement_flags
_atom_site_disorder_assembly
_atom_site_disorder_group
Ni1 Ni 0.608104(14) -0.62245(4) -0.103176(14) 0.03261(12) Uani 1 1 d . . .
O1 O 0.06873(8) -0.5690(2) -0.48265(9) 0.0563(6) Uani 1 1 d . . .
N1 N 0.10666(9) -0.3979(2) -0.41295(10) 0.0384(6) Uani 1 1 d . . .
H1B H 0.1352 -0.3726 -0.3793 0.046 Uiso 1 1 calc R . .
C1 C 0.25388(11) -0.6682(3) -0.34355(11) 0.0354(6) Uani 1 1 d . . .
H1A H 0.2885 -0.6473 -0.3385 0.043 Uiso 1 1 calc R . .
O1W O 0.5000 -0.3001(6) -0.2500 0.223(4) Uani 1 2 d S . .
02 O 0.31138(9) -0.8711(2) -0.21591(8) 0.0563(6) Uani 1 1 d . . .
N2 N 0.08485(9) -0.0165(2) -0.55914(10) 0.0364(5) Uani 1 1 d . . .
C2 C 0.20746(12) -0.5857(3) -0.38213(12) 0.0379(7) Uani 1 1 d . . .
H2A H 0.2119 -0.5090 -0.4013 0.045 Uiso 1 1 calc R . .
O3 O 0.58791(8) -1.49295(19) -0.17620(8) 0.0432(5) Uani 1 1 d . . .
N3 N 0.33469(8) -0.9000(2) -0.28583(9) 0.0352(5) Uani 1 1 d . . .
H3A H 0.3263 -0.8817 -0.3218 0.042 Uiso 1 1 calc R . .
C3 C 0.15573(11) -0.6168(3) -0.39190(11) 0.0337(6) Uani 1 1 d . . .
O4 O 0.67177(8) -1.48481(19) -0.09683(8) 0.0404(5) Uani 1 1 d . . .
N4 N 0.53437(9) -0.7330(2) -0.14219(9) 0.0353(5) Uani 1 1 d . . .
C4 C 0.24921(11) -0.7785(3) -0.31319(11) 0.0308(6) Uani 1 1 d . . .
O5 O 0.65208(8) -0.79951(19) -0.11555(8) 0.0381(5) Uani 1 1 d . . .
C5 C 0.14812(11) -0.7356(3) -0.36351(11) 0.0328(6) Uani 1 1 d . . .
O6 O 0.65388(8) -0.75373(19) -0.03257(8) 0.0391(5) Uani 1 1 d . . .
C6 C 0.19527(11) -0.8170(3) -0.32354(11) 0.0314(6) Uani 1 1 d . . .
C7 C 0.09489(12) -0.7729(3) -0.37324(13) 0.0437(7) Uani 1 1 d . . .
H7A H 0.0639 -0.7175 -0.3980 0.052 Uiso 1 1 calc R . .
C8 C 0.18712(13) -0.9388(3) -0.29766(12) 0.0422(7) Uani 1 1 d . . .
H8A H 0.2175 -0.9951 -0.2723 0.051 Uiso 1 1 calc R . .
C9 C 0.08856(13) -0.8888(4) -0.34688(14) 0.0521(8) Uani 1 1 d . . .
H9A H 0.0535 -0.9116 -0.3535 0.063 Uiso 1 1 calc R . .
C10 C 0.13476(14) -0.9738(3) -0.30976(14) 0.0523(9) Uani 1 1 d . . .
H10A H 0.1298 -1.0549 -0.2932 0.063 Uiso 1 1 calc R . .
C11 C 0.10613(11) -0.5268(3) -0.43359(12) 0.0374(7) Uani 1 1 d . . .
C12 C 0.06082(12) -0.2983(3) -0.44508(12) 0.0401(7) Uani 1 1 d . . .
H12A H 0.0571 -0.2432 -0.4162 0.048 Uiso 1 1 calc R . .
H12B H 0.0263 -0.3503 -0.4689 0.048 Uiso 1 1 calc R . .
C13 C 0.06836(11) -0.2004(3) -0.48535(11) 0.0332(6) Uani 1 1 d . . .
C14 C 0.06804(12) -0.0565(3) -0.47952(13) 0.0431(7) Uani 1 1 d . . .
H14A H 0.0620 -0.0179 -0.4507 0.052 Uiso 1 1 calc R . .
C15 C 0.07530(15) -0.2484(3) -0.53094(15) 0.0554(9) Uani 1 1 d . . .
H15A H 0.0748 -0.3443 -0.5379 0.066 Uiso 1 1 calc R . .
C16 C 0.08301(15) -0.1544(3) -0.56606(15) 0.0548(9) Uani 1 1 d . . .
H16A H 0.0872 -0.1902 -0.5966 0.066 Uiso 1 1 calc R . .
C17 C 0.07665(12) 0.0306(3) -0.51622(13) 0.0446(7) Uani 1 1 d . . .
H17A H 0.0767 0.1271 -0.5107 0.053 Uiso 1 1 calc R . .
C18 C 0.30090(11) -0.8551(3) -0.26749(12) 0.0350(6) Uani 1 1 d . . .
C19 C 0.38510(11) -0.9788(3) -0.24690(13) 0.0422(7) Uani 1 1 d . . .
H19A H 0.3924 -1.0417 -0.2712 0.051 Uiso 1 1 calc R . .
H19B H 0.3786 -1.0361 -0.2204 0.051 Uiso 1 1 calc R . .
C20 C 0.43622(11) -0.8900(3) -0.20953(11) 0.0336(6) Uani 1 1 d . . .
C21 C 0.48168(12) -0.9417(3) -0.15722(13) 0.0527(9) Uani 1 1 d . . .
H21A H 0.4801 -1.0308 -0.1436 0.063 Uiso 1 1 calc R . .
C22 C 0.52916(12) -0.8612(3) -0.12543(13) 0.0515(9) Uani 1 1 d . . .
H22A H 0.5591 -0.8983 -0.0905 0.062 Uiso 1 1 calc R . .
C23 C 0.48988(12) -0.6817(3) -0.19118(13) 0.0411(7) Uani 1 1 d . . .
H23A H 0.4921 -0.5911 -0.2030 0.049 Uiso 1 1 calc R . .
C24 C 0.44096(11) -0.7546(3) -0.22523(12) 0.0388(7) Uani 1 1 d . . .
H24A H 0.4111 -0.7129 -0.2588 0.047 Uiso 1 1 calc R . .
C25 C 0.78158(13) -1.1053(3) -0.10442(15) 0.0540(9) Uani 1 1 d . . .
H25A H 0.8143 -1.0924 -0.1049 0.065 Uiso 1 1 calc R . .
C26 C 0.74447(13) -1.2073(3) -0.13936(14) 0.0455(8) Uani 1 1 d . . .
H26A H 0.7523 -1.2634 -0.1632 0.055 Uiso 1 1 calc R . .
C27 C 0.77098(12) -1.0210(3) -0.06838(14) 0.0491(8) Uani 1 1 d . . .
H27A H 0.7966 -0.9523 -0.0447 0.059 Uiso 1 1 calc R . .
C28 C 0.69552(12) -1.2281(3) -0.13961(12) 0.0373(7) Uani 1 1 d . . .
C29 C 0.72209(12) -1.0385(3) -0.06732(12) 0.0393(7) Uani 1 1 d . . .
C30 C 0.68526(12) -1.1420(3) -0.10332(12) 0.0384(7) Uani 1 1 d . . .
H30A H 0.6523 -1.1547 -0.1033 0.046 Uiso 1 1 calc R . .
C31 C 0.65328(15) -1.3355(3) -0.17941(13) 0.0505(8) Uani 1 1 d . . .
H31A H 0.6678 -1.3846 -0.2010 0.061 Uiso 1 1 calc R . .
H31B H 0.6196 -1.2868 -0.2088 0.061 Uiso 1 1 calc R . .
C32 C 0.63749(12) -1.4432(3) -0.14823(12) 0.0339(6) Uani 1 1 d . . .
C33 C 0.70957(13) -0.9466(3) -0.02906(12) 0.0485(8) Uani 1 1 d . . .
H33A H 0.7445 -0.9079 0.0029 0.058 Uiso 1 1 calc R . .
H33B H 0.6940 -1.0046 -0.0108 0.058 Uiso 1 1 calc R . .
C34 C 0.66981(11) -0.8273(3) -0.06149(12) 0.0338(6) Uani 1 1 d . . .

loop_
_atom_site_aniso_label
_atom_site_aniso_U_11
_atom_site_aniso_U_22
_atom_site_aniso_U_33
_atom_site_aniso_U_23
_atom_site_aniso_U_13
_atom_site_aniso_U_12
Ni1 0.0329(2) 0.0301(2) 0.0306(2) -0.00296(15) 0.01352(15) -0.00361(16)
O1 0.0414(12) 0.0602(14) 0.0391(12) -0.0155(11) 0.0012(10) 0.0021(11)
N1 0.0355(13) 0.0387(13) 0.0289(12) 0.0003(10) 0.0082(10) 0.0014(11)
C1 0.0282(14) 0.0406(16) 0.0340(15) -0.0006(12) 0.0137(12) -0.0022(13)
O1W 0.113(5) 0.114(4) 0.278(9) 0.000 -0.014(5) 0.000
02 0.0566(14) 0.0781(16) 0.0275(11) 0.0118(11) 0.0172(10) 0.0086(12)
N2 0.0368(13) 0.0324(13) 0.0391(13) 0.0020(10) 0.0190(11) 0.0039(11)
C2 0.0430(17) 0.0365(15) 0.0333(15) 0.0055(12) 0.0192(13) -0.0015(13)
O3 0.0425(12) 0.0416(11) 0.0350(11) -0.0018(9) 0.0128(9) -0.0083(10)
N3 0.0250(11) 0.0415(13) 0.0284(12) 0.0004(10) 0.0063(10) 0.0007(10)
C3 0.0330(14) 0.0349(15) 0.0282(14) -0.0037(12) 0.0125(12) -0.0003(13)
O4 0.0370(11) 0.0373(11) 0.0371(11) 0.0043(9) 0.0124(9) -0.0026(9)
N4 0.0344(13) 0.0354(13) 0.0322(13) -0.0006(10) 0.0146(11) -0.0038(11)
C4 0.0322(14) 0.0346(14) 0.0222(13) -0.0012(11) 0.0117(11) -0.0004(12)
O5 0.0450(11) 0.0348(10) 0.0317(11) 0.0020(8) 0.0180(9) 0.0049(9)
C5 0.0329(15) 0.0386(15) 0.0268(14) -0.0084(12) 0.0155(12) -0.0062(13)
O6 0.0452(12) 0.0374(11) 0.0307(10) -0.0034(8) 0.0169(9) 0.0014(9)
C6 0.0358(15) 0.0353(15) 0.0250(14) -0.0040(11) 0.0172(12) -0.0039(13)
C7 0.0337(16) 0.0518(18) 0.0449(18) -0.0083(15) 0.0198(14) -0.0049(15)
C8 0.0477(18) 0.0435(17) 0.0351(16) 0.0021(13) 0.0213(14) -0.0041(15)
C9 0.0451(18) 0.071(2) 0.0481(19) -0.0145(18) 0.0299(16) -0.0207(18)
C10 0.065(2) 0.054(2) 0.0442(19) -0.0044(15) 0.0326(17) -0.0228(18)
C11 0.0335(15) 0.0446(17) 0.0311(15) -0.0010(13) 0.0146(13) -0.0025(14)
C12 0.0384(16) 0.0442(17) 0.0369(16) 0.0041(13) 0.0189(13) 0.0033(14)
C13 0.0271(14) 0.0393(16) 0.0293(14) 0.0018(12) 0.0118(12) 0.0010(13)
C14 0.0518(19) 0.0425(18) 0.0414(17) 0.0000(14) 0.0288(15) 0.0068(15)
C15 0.087(3) 0.0316(17) 0.066(2) -0.0018(15) 0.053(2) -0.0021(17)
C16 0.091(3) 0.0348(17) 0.061(2) 0.0007(15) 0.055(2) 0.0002(17)
C17 0.0533(19) 0.0368(16) 0.0459(18) 0.0044(14) 0.0274(16) 0.0087(15)
C18 0.0327(15) 0.0347(15) 0.0284(15) -0.0005(12) 0.0094(12) -0.0053(13)
C19 0.0302(15) 0.0345(15) 0.0462(17) 0.0008(13) 0.0089(13) -0.0014(13)
C20 0.0314(14) 0.0315(15) 0.0347(15) -0.0012(12) 0.0149(12) -0.0013(13)
C21 0.0411(18) 0.0372(17) 0.054(2) 0.0211(15) 0.0061(15) -0.0025(15)
C22 0.0360(16) 0.0472(19) 0.0434(18) 0.0148(15) 0.0010(14) -0.0090(15)
C23 0.0371(16) 0.0320(15) 0.0474(18) 0.0054(13) 0.0170(14) -0.0009(13)
C24 0.0310(15) 0.0357(16) 0.0385(16) 0.0064(13) 0.0101(13) 0.0033(13)
C25 0.0325(16) 0.061(2) 0.064(2) 0.0179(18) 0.0220(16) 0.0062(16)
C26 0.0519(19) 0.0384(17) 0.0536(19) 0.0105(15) 0.0326(17) 0.0131(16)
C27 0.0340(16) 0.0410(18) 0.0485(19) 0.0067(15) 0.0047(15) -0.0043(14)
C28 0.0499(18) 0.0266(14) 0.0360(16) 0.0025(12) 0.0227(14) -0.0019(13)
C29 0.0382(16) 0.0304(15) 0.0363(16) 0.0038(12) 0.0102(13) 0.0044(13)
C30 0.0357(15) 0.0372(16) 0.0447(17) -0.0038(13) 0.0226(13) -0.0051(13)
C31 0.079(2) 0.0377(16) 0.0384(17) -0.0057(13) 0.0327(17) -0.0143(16)
C32 0.0444(17) 0.0239(14) 0.0369(16) -0.0088(12) 0.0235(14) -0.0038(13)
C33 0.058(2) 0.0374(17) 0.0330(16) -0.0039(13) 0.0113(15) 0.0061(15)
C34 0.0317(15) 0.0277(14) 0.0337(16) -0.0048(12) 0.0112(13) -0.0066(12)

loop_
_atom_type_symbol
_atom_type_description
_atom_type_scat_dispersion_real
_atom_type_scat_dispersion_imag
_atom_type_scat_source
C C 0.0033 0.0016 'International Tables Vol C Tables 4.2.6.8 and 6.1.1.4'
H H 0.0000 0.0000 'International Tables Vol C Tables 4.2.6.8 and 6.1.1.4'
N N 0.0061 0.0033 'International Tables Vol C Tables 4.2.6.8 and 6.1.1.4'
O O 0.0106 0.0060 'International Tables Vol C Tables 4.2.6.8 and 6.1.1.4'
Ni Ni 0.3393 1.1124 'International Tables Vol C Tables 4.2.6.8 and 6.1.1.4'

loop_
_geom_angle_atom_site_label_1
_geom_angle_atom_site_label_2
_geom_angle_atom_site_label_3
_geom_angle
_geom_angle_site_symmetry_1
_geom_angle_site_symmetry_3
_geom_angle_publ_flag
O6 Ni1 N4 97.56(8) . . ?
O6 Ni1 N2 96.87(8) . 8_546 ?
N4 Ni1 N2 94.55(9) . 8_546 ?
O6 Ni1 O3 159.09(8) . 1_565 ?
N4 Ni1 O3 97.11(8) . 1_565 ?
N2 Ni1 O3 96.73(8) 8_546 1_565 ?
O6 Ni1 O4 101.47(7) . 1_565 ?
N4 Ni1 O4 158.45(8) . 1_565 ?
N2 Ni1 O4 93.12(8) 8_546 1_565 ?
O3 Ni1 O4 61.96(7) 1_565 1_565 ?
O6 Ni1 O5 61.87(7) . . ?
N4 Ni1 O5 91.60(8) . . ?
N2 Ni1 O5 158.51(8) 8_546 . ?
O3 Ni1 O5 102.93(7) 1_565 . ?
O4 Ni1 O5 88.56(7) 1_565 . ?
O6 Ni1 C32 130.85(9) . 1_565 ?
N4 Ni1 C32 128.37(9) . 1_565 ?
N2 Ni1 C32 95.91(9) 8_546 1_565 ?
O3 Ni1 C32 31.45(8) 1_565 1_565 ?
O4 Ni1 C32 30.51(8) 1_565 1_565 ?
O5 Ni1 C32 96.34(8) . 1_565 ?
O6 Ni1 C34 31.12(8) . . ?
N4 Ni1 C34 96.10(9) . . ?
N2 Ni1 C34 127.86(9) 8_546 . ?
O3 Ni1 C34 132.01(9) 1_565 . ?
O4 Ni1 C34 95.01(8) 1_565 . ?
O5 Ni1 C34 30.77(7) . . ?
C32 Ni1 C34 115.73(9) 1_565 . ?
C11 N1 C12 122.8(2) . . ?
C4 C1 C2 121.2(3) . . ?
C16 N2 C17 115.9(3) . . ?
C16 N2 Ni1 124.1(2) . 8_445 ?
C17 N2 Ni1 119.63(19) . 8_445 ?
C3 C2 C1 120.6(3) . . ?
C32 O3 Ni1 89.90(16) . 1_545 ?
C18 N3 C19 121.8(2) . . ?
C2 C3 C5 120.3(2) . . ?
C2 C3 C11 120.0(2) . . ?
C5 C3 C11 119.7(2) . . ?
C32 O4 Ni1 88.18(16) . 1_545 ?
C22 N4 C23 116.5(2) . . ?
C22 N4 Ni1 124.09(19) . . ?
C23 N4 Ni1 119.05(19) . . ?
C1 C4 C6 119.8(2) . . ?
C1 C4 C18 119.6(2) . . ?
C6 C4 C18 120.6(2) . . ?
C34 O5 Ni1 85.46(16) . . ?
C6 C5 C7 118.9(3) . . ?
C6 C5 C3 119.0(2) . . ?
C7 C5 C3 122.1(3) . . ?
C34 O6 Ni1 92.81(16) . . ?
C5 C6 C8 118.8(2) . . ?
C5 C6 C4 119.0(2) . . ?
C8 C6 C4 122.2(3) . . ?
C9 C7 C5 120.9(3) . . ?
C10 C8 C6 120.4(3) . . ?
C7 C9 C10 120.3(3) . . ?
C8 C10 C9 120.6(3) . . ?
O1 C11 N1 123.1(3) . . ?
O1 C11 C3 122.2(3) . . ?
N1 C11 C3 114.6(2) . . ?
N1 C12 C13 113.9(2) . . ?
C14 C13 C15 115.9(3) . . ?
C14 C13 C12 121.9(3) . . ?
C15 C13 C12 122.2(3) . . ?
C13 C14 C17 120.4(3) . . ?
C16 C15 C13 120.1(3) . . ?
N2 C16 C15 124.2(3) . . ?
N2 C17 C14 123.4(3) . . ?
02 C18 N3 123.0(3) . . ?
02 C18 C4 121.0(3) . . ?
N3 C18 C4 116.0(2) . . ?
N3 C19 C20 114.5(2) . . ?
C24 C20 C21 116.4(2) . . ?
C24 C20 C19 122.5(2) . . ?
C21 C20 C19 121.1(2) . . ?
C22 C21 C20 120.0(3) . . ?
N4 C22 C21 123.3(3) . . ?
N4 C23 C24 123.9(3) . . ?
C23 C24 C20 119.8(3) . . ?
C26 C25 C27 120.7(3) . . ?
C25 C26 C28 120.8(3) . . ?
C25 C27 C29 120.3(3) . . ?
C26 C28 C30 117.9(3) . . ?
C26 C28 C31 121.6(3) . . ?
C30 C28 C31 120.5(3) . . ?
C30 C29 C27 117.6(3) . . ?
C30 C29 C33 121.3(3) . . ?
C27 C29 C33 121.0(3) . . ?
C29 C30 C28 122.6(3) . . ?
C28 C31 C32 115.8(2) . . ?
O4 C32 O3 120.0(2) . . ?
O4 C32 C31 121.5(3) . . ?
O3 C32 C31 118.5(3) . . ?
O4 C32 Ni1 61.31(14) . 1_545 ?
O3 C32 Ni1 58.65(13) . 1_545 ?
C31 C32 Ni1 176.9(2) . 1_545 ?
C29 C33 C34 115.1(2) . . ?
O5 C34 O6 119.8(2) . . ?
O5 C34 C33 122.4(3) . . ?
O6 C34 C33 117.8(2) . . ?
O5 C34 Ni1 63.78(14) . . ?
O6 C34 Ni1 56.07(13) . . ?
C33 C34 Ni1 173.5(2) . . ?

loop_
_geom_bond_atom_site_label_1
_geom_bond_atom_site_label_2
_geom_bond_distance
_geom_bond_site_symmetry_2
_geom_bond_publ_flag
Ni1 O6 2.0388(18) . ?
Ni1 N4 2.054(2) . ?
Ni1 N2 2.069(2) 8_546 ?
Ni1 O3 2.0898(19) 1_565 ?
Ni1 O4 2.1477(19) 1_565 ?
Ni1 O5 2.2086(18) . ?
Ni1 C32 2.447(3) 1_565 ?
Ni1 C34 2.454(3) . ?
O1 C11 1.228(3) . ?
N1 C11 1.338(3) . ?
N1 C12 1.460(3) . ?
C1 C4 1.364(4) . ?
C1 C2 1.400(4) . ?
02 C18 1.232(3) . ?
N2 C16 1.324(3) . ?
N2 C17 1.334(3) . ?
N2 Ni1 2.069(2) 8_445 ?
C2 C3 1.365(4) . ?
O3 C32 1.277(3) . ?
O3 Ni1 2.0897(19) 1_545 ?
N3 C18 1.334(3) . ?
N3 C19 1.448(3) . ?
C3 C5 1.429(4) . ?
C3 C11 1.509(4) . ?
O4 C32 1.243(3) . ?
O4 Ni1 2.1477(19) 1_545 ?
N4 C22 1.331(3) . ?
N4 C23 1.331(3) . ?
C4 C6 1.436(4) . ?
C4 C18 1.502(3) . ?
O5 C34 1.259(3) . ?
C5 C6 1.415(4) . ?
C5 C7 1.420(4) . ?
O6 C34 1.270(3) . ?
C6 C8 1.420(4) . ?
C7 C9 1.361(4) . ?
C8 C10 1.370(4) . ?
C9 C10 1.402(4) . ?
C12 C13 1.501(4) . ?
C13 C14 1.380(4) . ?
C13 C15 1.382(4) . ?
C14 C17 1.381(4) . ?
C15 C16 1.378(4) . ?
C19 C20 1.505(3) . ?
C20 C24 1.381(4) . ?
C20 C21 1.387(4) . ?
C21 C22 1.377(4) . ?
C23 C24 1.372(4) . ?
C25 C26 1.368(4) . ?
C25 C27 1.382(4) . ?
C26 C28 1.380(4) . ?
C27 C29 1.392(4) . ?
C28 C30 1.392(4) . ?
C28 C31 1.500(4) . ?
C29 C30 1.383(4) . ?
C29 C33 1.501(4) . ?
C31 C32 1.512(4) . ?
C32 Ni1 2.447(3) 1_545 ?
C33 C34 1.506(4) . ?
